data_7711092
loop_
_publ_author_name
'Ilmi, Rashid'
'Yin, Jiaxuan'
'Dutra, Jose D. L.'
'Al Rasbi, Nawal K.'
'Oliveira, Willyan F.'
'Zhou, Liang'
'Wong, Wai-Yeung Raymond'
'Raithby, Paul R.'
'Khan, Muhammad S.'

_publ_section_title
;
 Single component white-OLEDs derived from tris(\b-diketonato)
 europium(III) complexes bearing the large bite angle N^N
 2-(4-thiazolyl)benzimidazole ligand
;
_journal_name_full 'Dalton Transactions'
_journal_paper_doi 10.1039/D2DT01873J
_journal_year 2022
_chemical_formula_sum 'C25 H19 Eu F9 N3 O6 S'
_chemical_formula_weight 812.45
_space_group_crystal_system monoclinic
_space_group_IT_number 14
_space_group_name_Hall '-P 2yn'
_space_group_name_H-M_alt 'P 1 21/n 1'
_atom_sites_solution_hydrogens geom
_audit_creation_method SHELXL-2016/6
_audit_update_record
;
2022-06-13 deposited with the CCDC.	2022-08-22 downloaded from the CCDC.
;
_cell_angle_alpha 90
_cell_angle_beta 93.30(3)
_cell_angle_gamma 90
_cell_formula_units_Z 4
_cell_length_a 10.870(2)
_cell_length_b 13.970(3)
_cell_length_c 20.690(4)
_cell_measurement_reflns_used 7166
_cell_measurement_temperature 293(2)
_cell_measurement_theta_max 55.00
_cell_measurement_theta_min 2.5
_cell_volume 3136.6(11)
_computing_structure_refinement 'SHELXL-2016/6 (Sheldrick, 2016)'
_diffrn_ambient_temperature 293(2)
_diffrn_detector_area_resol_mean 6.67
_diffrn_measured_fraction_theta_full 0.997
_diffrn_measured_fraction_theta_max 0.998
_diffrn_measurement_device_type 'stoe ipds ii'
_diffrn_measurement_method 'w scan'
_diffrn_radiation_type MoK\a
_diffrn_radiation_wavelength 0.71073
_diffrn_reflns_av_R_equivalents 0.0395
_diffrn_reflns_av_unetI/netI 0.0250
_diffrn_reflns_Laue_measured_fraction_full 0.997
_diffrn_reflns_Laue_measured_fraction_max 0.998
_diffrn_reflns_limit_h_max 14
_diffrn_reflns_limit_h_min -14
_diffrn_reflns_limit_k_max 18
_diffrn_reflns_limit_k_min -15
_diffrn_reflns_limit_l_max 26
_diffrn_reflns_limit_l_min -26
_diffrn_reflns_number 27483
_diffrn_reflns_point_group_measured_fraction_full 0.997
_diffrn_reflns_point_group_measured_fraction_max 0.998
_diffrn_reflns_theta_full 25.242
_diffrn_reflns_theta_max 27.499
_diffrn_reflns_theta_min 2.452
_diffrn_source 'sealed x-ray tube'
_exptl_absorpt_coefficient_mu 2.161
_exptl_absorpt_correction_T_max 0.99
_exptl_absorpt_correction_T_min 0.7
_exptl_absorpt_correction_type multi-scan
_exptl_crystal_colour colorless
_exptl_crystal_density_diffrn 1.720
_exptl_crystal_density_method 'not measured'
_exptl_crystal_description block
_exptl_crystal_F_000 1592
_exptl_crystal_recrystallization_method 'Re-crystallisation from solvent: Water/ethanol'
_exptl_crystal_size_max 0.200
_exptl_crystal_size_mid 0.200
_exptl_crystal_size_min 0.200
_refine_diff_density_max 1.094
_refine_diff_density_min -0.726
_refine_diff_density_rms 0.087
_refine_ls_extinction_coef 0.00042(16)
_refine_ls_extinction_expression Fc^*^=kFc[1+0.001xFc^2^\l^3^/sin(2\q)]^-1/4^
_refine_ls_extinction_method 'SHELXL-2016/6 (Sheldrick 2016)'
_refine_ls_goodness_of_fit_ref 1.114
_refine_ls_hydrogen_treatment constr
_refine_ls_matrix_type full
_refine_ls_number_parameters 408
_refine_ls_number_reflns 7166
_refine_ls_number_restraints 0
_refine_ls_restrained_S_all 1.114
_refine_ls_R_factor_all 0.0464
_refine_ls_R_factor_gt 0.0376
_refine_ls_shift/su_max 0.001
_refine_ls_shift/su_mean 0.000
_refine_ls_structure_factor_coef Fsqd
_refine_ls_weighting_details 'w=1/[\s^2^(Fo^2^)+(0.0399P)^2^+5.5844P] where P=(Fo^2^+2Fc^2^)/3'
_refine_ls_weighting_scheme calc
_refine_ls_wR_factor_gt 0.0948
_refine_ls_wR_factor_ref 0.1015
_reflns_Friedel_coverage 0.000
_reflns_number_gt 6130
_reflns_number_total 7166
_reflns_threshold_expression 'I > 2\s(I)'
_cod_data_source_file d2dt01873j2.cif
_cod_data_source_block Eu1
_cod_original_sg_symbol_H-M 'P 21/n'
_cod_database_code 7711092
_shelx_shelxl_version_number 2016/6
_shelx_space_group_comment
;
The symmetry employed for this shelxl refinement is uniquely defined
by the following loop, which should always be used as a source of
symmetry information in preference to the above space-group names.
They are only intended as comments.
;
_shelx_estimated_absorpt_t_min 0.672
_shelx_estimated_absorpt_t_max 0.672

loop_
_space_group_symop_operation_xyz
'x, y, z'
'-x+1/2, y+1/2, -z+1/2'
'-x, -y, -z'
'x-1/2, -y-1/2, z-1/2'

loop_
_atom_site_label
_atom_site_type_symbol
_atom_site_fract_x
_atom_site_fract_y
_atom_site_fract_z
_atom_site_U_iso_or_equiv
_atom_site_adp_type
_atom_site_occupancy
_atom_site_site_symmetry_order
_atom_site_calc_flag
_atom_site_refinement_flags_posn
_atom_site_refinement_flags_adp
_atom_site_refinement_flags_occupancy
_atom_site_disorder_assembly
_atom_site_disorder_group
Eu1 Eu 0.42123(2) 0.64873(2) 0.33893(2) 0.04120(8) Uani 1 1 d . . . . .
S1 S 0.01357(12) 0.46923(11) 0.33975(9) 0.0794(4) Uani 1 1 d . . . . .
F1 F 0.2184(7) 0.6071(5) 0.0832(3) 0.192(3) Uani 1 1 d . . . . .
F2 F 0.1406(8) 0.7166(6) 0.1347(4) 0.223(4) Uani 1 1 d . . . . .
F3 F 0.1300(7) 0.5755(7) 0.1671(3) 0.211(4) Uani 1 1 d . . . . .
F4 F 0.0831(6) 0.8940(6) 0.4019(3) 0.182(3) Uani 1 1 d . . . . .
F5 F 0.0988(7) 0.7720(5) 0.4574(5) 0.212(4) Uani 1 1 d . . . . .
F6 F 0.1703(5) 0.8989(5) 0.4928(3) 0.158(2) Uani 1 1 d . . . . .
F7 F 0.8495(4) 0.6461(7) 0.4164(4) 0.232(5) Uani 1 1 d . . . . .
F8 F 0.8300(5) 0.5264(7) 0.4620(6) 0.234(4) Uani 1 1 d . . . . .
F9 F 0.8375(5) 0.6420(7) 0.5136(3) 0.206(4) Uani 1 1 d . . . . .
O1 O 0.5529(4) 0.6699(3) 0.25133(17) 0.0719(10) Uani 1 1 d . . . . .
O2 O 0.2986(3) 0.6763(2) 0.24137(16) 0.0630(9) Uani 1 1 d . . . . .
O3 O 0.2624(3) 0.7569(2) 0.36618(15) 0.0568(8) Uani 1 1 d . . . . .
O4 O 0.5109(3) 0.8001(3) 0.35858(19) 0.0703(10) Uani 1 1 d . . . . .
O5 O 0.3919(3) 0.6299(2) 0.45021(14) 0.0553(7) Uani 1 1 d . . . . .
O6 O 0.6133(3) 0.6116(3) 0.39122(16) 0.0643(9) Uani 1 1 d . . . . .
N1 N 0.4484(3) 0.4804(2) 0.29536(17) 0.0448(7) Uani 1 1 d . . . . .
N2 N 0.3742(4) 0.3456(3) 0.2521(2) 0.0642(11) Uani 1 1 d . . . . .
H2 H 0.321808 0.302036 0.240150 0.077 Uiso 1 1 calc R U . . .
N3 N 0.2301(3) 0.5368(3) 0.34314(17) 0.0479(8) Uani 1 1 d . . . . .
C1 C 0.5437(4) 0.4290(3) 0.2694(2) 0.0511(10) Uani 1 1 d . . . . .
C2 C 0.6690(4) 0.4494(4) 0.2682(2) 0.0657(13) Uani 1 1 d . . . . .
H2A H 0.702562 0.504841 0.286813 0.079 Uiso 1 1 calc R U . . .
C3 C 0.7413(5) 0.3835(5) 0.2379(3) 0.0806(18) Uani 1 1 d . . . . .
H3 H 0.825085 0.395653 0.236010 0.097 Uiso 1 1 calc R U . . .
C4 C 0.6940(6) 0.3006(5) 0.2106(3) 0.090(2) Uani 1 1 d . . . . .
H4 H 0.745937 0.258706 0.190364 0.108 Uiso 1 1 calc R U . . .
C5 C 0.5715(6) 0.2791(5) 0.2129(3) 0.090(2) Uani 1 1 d . . . . .
H5 H 0.539055 0.222516 0.195473 0.108 Uiso 1 1 calc R U . . .
C6 C 0.4983(5) 0.3451(4) 0.2422(3) 0.0623(12) Uani 1 1 d . . . . .
C7 C 0.3499(4) 0.4268(3) 0.2838(2) 0.0476(9) Uani 1 1 d . . . . .
C8 C 0.2319(4) 0.4538(3) 0.3069(2) 0.0477(9) Uani 1 1 d . . . . .
C9 C 0.1224(4) 0.4082(4) 0.2999(3) 0.0666(14) Uani 1 1 d . . . . .
H9 H 0.108283 0.351824 0.276711 0.080 Uiso 1 1 calc R U . . .
C10 C 0.1212(4) 0.5528(4) 0.3631(3) 0.0596(11) Uani 1 1 d . . . . .
H10 H 0.103285 0.605721 0.388160 0.072 Uiso 1 1 calc R U . . .
C11 C 0.6638(10) 0.6546(7) 0.1559(4) 0.150(4) Uani 1 1 d . . . . .
H11A H 0.644948 0.643225 0.110642 0.225 Uiso 1 1 calc R U . . .
H11B H 0.704841 0.715112 0.161424 0.225 Uiso 1 1 calc R U . . .
H11C H 0.716526 0.604554 0.173220 0.225 Uiso 1 1 calc R U . . .
C12 C 0.5432(8) 0.6559(5) 0.1919(3) 0.086(2) Uani 1 1 d . . . . .
C13 C 0.4298(9) 0.6408(5) 0.1570(3) 0.097(2) Uani 1 1 d . . . . .
H13 H 0.430453 0.622438 0.113874 0.116 Uiso 1 1 calc R U . . .
C14 C 0.3185(7) 0.6521(4) 0.1839(3) 0.0755(17) Uani 1 1 d . . . . .
C15 C 0.2022(11) 0.6377(7) 0.1419(4) 0.117(3) Uani 1 1 d . . . . .
C16 C 0.5941(7) 0.9307(6) 0.4189(4) 0.120(3) Uani 1 1 d . . . . .
H16A H 0.568265 0.973934 0.451479 0.179 Uiso 1 1 calc R U . . .
H16B H 0.665299 0.895775 0.435291 0.179 Uiso 1 1 calc R U . . .
H16C H 0.614331 0.966329 0.381242 0.179 Uiso 1 1 calc R U . . .
C17 C 0.4913(6) 0.8616(4) 0.4009(3) 0.0767(16) Uani 1 1 d . . . . .
C18 C 0.3776(6) 0.8707(4) 0.4294(3) 0.0789(17) Uani 1 1 d . . . . .
H18 H 0.372997 0.912568 0.464119 0.095 Uiso 1 1 calc R U . . .
C19 C 0.2734(5) 0.8218(4) 0.4094(2) 0.0636(12) Uani 1 1 d . . . . .
C20 C 0.1569(8) 0.8463(5) 0.4415(4) 0.090(2) Uani 1 1 d . . . . .
C21 C 0.3970(6) 0.6455(5) 0.5636(3) 0.088(2) Uani 1 1 d . . . . .
H21A H 0.458869 0.648535 0.598550 0.132 Uiso 1 1 calc R U . . .
H21B H 0.348980 0.703215 0.562732 0.132 Uiso 1 1 calc R U . . .
H21C H 0.344237 0.591550 0.569674 0.132 Uiso 1 1 calc R U . . .
C22 C 0.4571(5) 0.6351(3) 0.5015(2) 0.0571(11) Uani 1 1 d . . . . .
C23 C 0.5878(5) 0.6322(4) 0.5032(2) 0.0675(14) Uani 1 1 d . . . . .
H23 H 0.631349 0.638449 0.542998 0.081 Uiso 1 1 calc R U . . .
C24 C 0.6520(5) 0.6209(4) 0.4495(3) 0.0614(12) Uani 1 1 d . . . . .
C25 C 0.7913(6) 0.6189(7) 0.4589(4) 0.098(2) Uani 1 1 d . . . . .

loop_
_atom_site_aniso_label
_atom_site_aniso_U_11
_atom_site_aniso_U_22
_atom_site_aniso_U_33
_atom_site_aniso_U_23
_atom_site_aniso_U_13
_atom_site_aniso_U_12
Eu1 0.04903(13) 0.03940(12) 0.03481(11) -0.00227(8) -0.00068(8) -0.00414(8)
S1 0.0470(6) 0.0750(9) 0.1165(13) -0.0232(9) 0.0086(7) -0.0079(6)
F1 0.276(8) 0.203(6) 0.087(3) -0.050(4) -0.076(4) 0.004(6)
F2 0.287(9) 0.178(7) 0.185(6) -0.047(5) -0.156(6) 0.091(7)
F3 0.187(6) 0.288(10) 0.146(5) 0.038(6) -0.088(5) -0.116(7)
F4 0.137(5) 0.253(8) 0.154(5) -0.030(6) 0.002(4) 0.093(5)
F5 0.191(6) 0.139(5) 0.325(10) -0.056(6) 0.172(7) -0.043(5)
F6 0.153(5) 0.197(6) 0.128(4) -0.083(4) 0.050(4) -0.001(4)
F7 0.063(3) 0.434(13) 0.196(6) 0.186(8) -0.019(3) -0.053(4)
F8 0.082(4) 0.236(9) 0.380(14) 0.050(9) -0.008(5) 0.044(5)
F9 0.079(3) 0.385(13) 0.148(5) -0.094(6) -0.041(3) 0.005(5)
O1 0.089(3) 0.076(2) 0.053(2) -0.0053(17) 0.0212(18) -0.021(2)
O2 0.086(2) 0.0552(19) 0.0452(17) 0.0021(14) -0.0160(16) 0.0023(17)
O3 0.0656(19) 0.0497(17) 0.0541(17) -0.0090(14) -0.0058(14) 0.0088(14)
O4 0.082(2) 0.055(2) 0.075(2) -0.0195(18) 0.0172(19) -0.0194(18)
O5 0.0592(18) 0.067(2) 0.0398(15) 0.0047(14) 0.0013(13) -0.0037(15)
O6 0.0530(18) 0.092(3) 0.0472(17) -0.0055(17) -0.0027(14) 0.0053(17)
N1 0.0456(17) 0.0432(18) 0.0454(18) -0.0046(14) 0.0008(14) -0.0006(14)
N2 0.055(2) 0.051(2) 0.085(3) -0.027(2) -0.006(2) 0.0018(17)
N3 0.0468(18) 0.0442(19) 0.052(2) -0.0032(15) -0.0002(15) 0.0001(14)
C1 0.052(2) 0.059(3) 0.042(2) -0.0082(19) -0.0027(17) 0.0091(19)
C2 0.054(3) 0.081(4) 0.062(3) -0.015(3) 0.002(2) -0.002(2)
C3 0.051(3) 0.114(5) 0.077(4) -0.023(4) 0.003(3) 0.013(3)
C4 0.065(3) 0.112(5) 0.093(4) -0.049(4) -0.004(3) 0.024(3)
C5 0.071(3) 0.087(4) 0.111(5) -0.051(4) -0.008(3) 0.023(3)
C6 0.057(3) 0.062(3) 0.067(3) -0.021(2) -0.006(2) 0.010(2)
C7 0.049(2) 0.043(2) 0.050(2) -0.0055(17) -0.0054(17) 0.0021(17)
C8 0.047(2) 0.041(2) 0.055(2) -0.0041(18) -0.0028(18) -0.0007(17)
C9 0.052(3) 0.051(3) 0.096(4) -0.018(3) -0.001(3) -0.006(2)
C10 0.054(2) 0.052(3) 0.072(3) -0.013(2) 0.005(2) 0.001(2)
C11 0.179(10) 0.185(11) 0.095(6) -0.015(6) 0.091(7) -0.031(7)
C12 0.124(6) 0.080(4) 0.057(3) -0.002(3) 0.033(4) -0.012(4)
C13 0.160(8) 0.089(5) 0.042(3) -0.010(3) 0.007(4) -0.004(5)
C14 0.123(5) 0.052(3) 0.048(3) 0.001(2) -0.021(3) 0.000(3)
C15 0.173(9) 0.104(6) 0.068(4) -0.007(4) -0.051(5) 0.001(6)
C16 0.123(6) 0.103(6) 0.134(7) -0.059(5) 0.018(5) -0.054(5)
C17 0.104(4) 0.055(3) 0.071(3) -0.014(3) 0.005(3) -0.021(3)
C18 0.108(5) 0.063(3) 0.066(3) -0.025(3) 0.010(3) -0.010(3)
C19 0.086(4) 0.050(3) 0.055(3) -0.006(2) 0.005(2) 0.006(2)
C20 0.102(5) 0.081(5) 0.089(5) -0.020(4) 0.022(4) 0.007(4)
C21 0.094(4) 0.129(6) 0.042(3) 0.004(3) 0.009(3) -0.002(4)
C22 0.071(3) 0.058(3) 0.042(2) 0.0015(19) 0.002(2) -0.003(2)
C23 0.068(3) 0.086(4) 0.047(2) -0.003(2) -0.009(2) -0.002(3)
C24 0.056(3) 0.069(3) 0.058(3) 0.001(2) -0.008(2) -0.002(2)
C25 0.059(3) 0.154(7) 0.079(4) 0.014(5) -0.016(3) 0.004(4)

loop_
_atom_type_symbol
_atom_type_description
_atom_type_scat_dispersion_real
_atom_type_scat_dispersion_imag
_atom_type_scat_source
C C 0.0033 0.0016 'International Tables Vol C Tables 4.2.6.8 and 6.1.1.4'
H H 0.0000 0.0000 'International Tables Vol C Tables 4.2.6.8 and 6.1.1.4'
N N 0.0061 0.0033 'International Tables Vol C Tables 4.2.6.8 and 6.1.1.4'
O O 0.0106 0.0060 'International Tables Vol C Tables 4.2.6.8 and 6.1.1.4'
Eu Eu -0.1578 3.6682 'International Tables Vol C Tables 4.2.6.8 and 6.1.1.4'
S S 0.1246 0.1234 'International Tables Vol C Tables 4.2.6.8 and 6.1.1.4'
F F 0.0171 0.0103 'International Tables Vol C Tables 4.2.6.8 and 6.1.1.4'

loop_
_geom_angle_atom_site_label_1
_geom_angle_atom_site_label_2
_geom_angle_atom_site_label_3
_geom_angle
_geom_angle_site_symmetry_1
_geom_angle_site_symmetry_3
_geom_angle_publ_flag
O6 Eu1 O4 76.76(14) . . ?
O6 Eu1 O5 72.10(12) . . ?
O4 Eu1 O5 90.55(12) . . ?
O6 Eu1 O2 149.60(12) . . ?
O4 Eu1 O2 101.95(13) . . ?
O5 Eu1 O2 138.07(12) . . ?
O6 Eu1 O3 131.73(11) . . ?
O4 Eu1 O3 71.83(12) . . ?
O5 Eu1 O3 72.51(11) . . ?
O2 Eu1 O3 73.81(12) . . ?
O6 Eu1 O1 79.74(13) . . ?
O4 Eu1 O1 76.09(13) . . ?
O5 Eu1 O1 150.99(13) . . ?
O2 Eu1 O1 70.65(14) . . ?
O3 Eu1 O1 124.98(13) . . ?
O6 Eu1 N1 80.85(12) . . ?
O4 Eu1 N1 146.82(12) . . ?
O5 Eu1 N1 105.55(11) . . ?
O2 Eu1 N1 85.39(11) . . ?
O3 Eu1 N1 140.38(11) . . ?
O1 Eu1 N1 76.05(12) . . ?
O6 Eu1 N3 122.70(13) . . ?
O4 Eu1 N3 148.91(12) . . ?
O5 Eu1 N3 75.36(11) . . ?
O2 Eu1 N3 73.57(12) . . ?
O3 Eu1 N3 77.49(12) . . ?
O1 Eu1 N3 127.79(12) . . ?
N1 Eu1 N3 64.26(11) . . ?
C10 S1 C9 89.7(2) . . ?
C12 O1 Eu1 135.2(4) . . ?
C14 O2 Eu1 129.3(4) . . ?
C19 O3 Eu1 125.2(3) . . ?
C17 O4 Eu1 130.6(4) . . ?
C22 O5 Eu1 136.4(3) . . ?
C24 O6 Eu1 131.0(3) . . ?
C7 N1 C1 104.6(3) . . ?
C7 N1 Eu1 118.7(3) . . ?
C1 N1 Eu1 135.8(3) . . ?
C7 N2 C6 107.4(4) . . ?
C7 N2 H2 126.3 . . ?
C6 N2 H2 126.3 . . ?
C10 N3 C8 111.1(4) . . ?
C10 N3 Eu1 130.7(3) . . ?
C8 N3 Eu1 116.7(3) . . ?
C6 C1 N1 109.8(4) . . ?
C6 C1 C2 119.6(4) . . ?
N1 C1 C2 130.7(4) . . ?
C3 C2 C1 117.0(5) . . ?
C3 C2 H2A 121.5 . . ?
C1 C2 H2A 121.5 . . ?
C4 C3 C2 122.6(5) . . ?
C4 C3 H3 118.7 . . ?
C2 C3 H3 118.7 . . ?
C5 C4 C3 120.8(5) . . ?
C5 C4 H4 119.6 . . ?
C3 C4 H4 119.6 . . ?
C4 C5 C6 117.1(6) . . ?
C4 C5 H5 121.5 . . ?
C6 C5 H5 121.5 . . ?
N2 C6 C1 105.4(4) . . ?
N2 C6 C5 131.6(5) . . ?
C1 C6 C5 123.0(5) . . ?
N1 C7 N2 112.8(4) . . ?
N1 C7 C8 121.3(4) . . ?
N2 C7 C8 125.8(4) . . ?
C9 C8 N3 114.5(4) . . ?
C9 C8 C7 129.4(4) . . ?
N3 C8 C7 116.1(4) . . ?
C8 C9 S1 110.0(4) . . ?
C8 C9 H9 125.0 . . ?
S1 C9 H9 125.0 . . ?
N3 C10 S1 114.6(4) . . ?
N3 C10 H10 122.7 . . ?
S1 C10 H10 122.7 . . ?
C12 C11 H11A 109.5 . . ?
C12 C11 H11B 109.5 . . ?
H11A C11 H11B 109.5 . . ?
C12 C11 H11C 109.5 . . ?
H11A C11 H11C 109.5 . . ?
H11B C11 H11C 109.5 . . ?
O1 C12 C13 123.5(6) . . ?
O1 C12 C11 116.9(8) . . ?
C13 C12 C11 119.5(6) . . ?
C14 C13 C12 122.9(5) . . ?
C14 C13 H13 118.6 . . ?
C12 C13 H13 118.6 . . ?
O2 C14 C13 128.0(6) . . ?
O2 C14 C15 113.2(7) . . ?
C13 C14 C15 118.8(6) . . ?
F2 C15 F3 107.2(12) . . ?
F2 C15 F1 105.5(7) . . ?
F3 C15 F1 105.7(8) . . ?
F2 C15 C14 111.4(7) . . ?
F3 C15 C14 111.4(7) . . ?
F1 C15 C14 115.2(10) . . ?
C17 C16 H16A 109.5 . . ?
C17 C16 H16B 109.5 . . ?
H16A C16 H16B 109.5 . . ?
C17 C16 H16C 109.5 . . ?
H16A C16 H16C 109.5 . . ?
H16B C16 H16C 109.5 . . ?
O4 C17 C18 123.0(5) . . ?
O4 C17 C16 117.2(6) . . ?
C18 C17 C16 119.8(5) . . ?
C19 C18 C17 124.2(5) . . ?
C19 C18 H18 117.9 . . ?
C17 C18 H18 117.9 . . ?
O3 C19 C18 127.6(5) . . ?
O3 C19 C20 115.2(5) . . ?
C18 C19 C20 117.2(5) . . ?
F5 C20 F6 106.7(8) . . ?
F5 C20 F4 106.5(9) . . ?
F6 C20 F4 105.2(7) . . ?
F5 C20 C19 111.9(6) . . ?
F6 C20 C19 115.8(7) . . ?
F4 C20 C19 110.1(6) . . ?
C22 C21 H21A 109.5 . . ?
C22 C21 H21B 109.5 . . ?
H21A C21 H21B 109.5 . . ?
C22 C21 H21C 109.5 . . ?
H21A C21 H21C 109.5 . . ?
H21B C21 H21C 109.5 . . ?
O5 C22 C23 122.7(5) . . ?
O5 C22 C21 119.2(5) . . ?
C23 C22 C21 118.1(5) . . ?
C24 C23 C22 123.0(5) . . ?
C24 C23 H23 118.5 . . ?
C22 C23 H23 118.5 . . ?
O6 C24 C23 129.5(5) . . ?
O6 C24 C25 113.4(5) . . ?
C23 C24 C25 117.0(5) . . ?
F7 C25 F9 112.8(8) . . ?
F7 C25 F8 99.5(9) . . ?
F9 C25 F8 95.5(8) . . ?
F7 C25 C24 118.3(6) . . ?
F9 C25 C24 117.2(7) . . ?
F8 C25 C24 109.1(7) . . ?

loop_
_geom_bond_atom_site_label_1
_geom_bond_atom_site_label_2
_geom_bond_distance
_geom_bond_site_symmetry_2
_geom_bond_publ_flag
Eu1 O6 2.353(3) . ?
Eu1 O4 2.354(3) . ?
Eu1 O5 2.357(3) . ?
Eu1 O2 2.385(3) . ?
Eu1 O3 2.386(3) . ?
Eu1 O1 2.392(3) . ?
Eu1 N1 2.542(3) . ?
Eu1 N3 2.606(3) . ?
S1 C10 1.703(5) . ?
S1 C9 1.708(5) . ?
F1 C15 1.309(10) . ?
F2 C15 1.294(10) . ?
F3 C15 1.300(11) . ?
F4 C20 1.298(10) . ?
F5 C20 1.267(9) . ?
F6 C20 1.292(8) . ?
F7 C25 1.176(9) . ?
F8 C25 1.359(12) . ?
F9 C25 1.254(9) . ?
O1 C12 1.243(7) . ?
O2 C14 1.267(7) . ?
O3 C19 1.274(6) . ?
O4 C17 1.254(6) . ?
O5 C22 1.244(6) . ?
O6 C24 1.260(6) . ?
N1 C7 1.317(5) . ?
N1 C1 1.393(5) . ?
N2 C7 1.345(5) . ?
N2 C6 1.376(7) . ?
N2 H2 0.8600 . ?
N3 C10 1.295(6) . ?
N3 C8 1.380(5) . ?
C1 C6 1.381(6) . ?
C1 C2 1.393(6) . ?
C2 C3 1.383(7) . ?
C2 H2A 0.9300 . ?
C3 C4 1.374(9) . ?
C3 H3 0.9300 . ?
C4 C5 1.369(9) . ?
C4 H4 0.9300 . ?
C5 C6 1.381(7) . ?
C5 H5 0.9300 . ?
C7 C8 1.445(6) . ?
C8 C9 1.351(6) . ?
C9 H9 0.9300 . ?
C10 H10 0.9300 . ?
C11 C12 1.545(10) . ?
C11 H11A 0.9600 . ?
C11 H11B 0.9600 . ?
C11 H11C 0.9600 . ?
C12 C13 1.409(11) . ?
C13 C14 1.368(11) . ?
C13 H13 0.9300 . ?
C14 C15 1.506(11) . ?
C16 C17 1.507(8) . ?
C16 H16A 0.9600 . ?
C16 H16B 0.9600 . ?
C16 H16C 0.9600 . ?
C17 C18 1.406(9) . ?
C18 C19 1.366(8) . ?
C18 H18 0.9300 . ?
C19 C20 1.502(9) . ?
C21 C22 1.481(7) . ?
C21 H21A 0.9600 . ?
C21 H21B 0.9600 . ?
C21 H21C 0.9600 . ?
C22 C23 1.420(8) . ?
C23 C24 1.356(7) . ?
C23 H23 0.9300 . ?
C24 C25 1.516(8) . ?

loop_
_geom_torsion_atom_site_label_1
_geom_torsion_atom_site_label_2
_geom_torsion_atom_site_label_3
_geom_torsion_atom_site_label_4
_geom_torsion
_geom_torsion_site_symmetry_1
_geom_torsion_site_symmetry_2
_geom_torsion_site_symmetry_3
_geom_torsion_site_symmetry_4
_geom_torsion_publ_flag
C7 N1 C1 C6 0.5(5) . . . . ?
Eu1 N1 C1 C6 -168.4(3) . . . . ?
C7 N1 C1 C2 -178.8(5) . . . . ?
Eu1 N1 C1 C2 12.3(8) . . . . ?
C6 C1 C2 C3 1.2(8) . . . . ?
N1 C1 C2 C3 -179.6(5) . . . . ?
C1 C2 C3 C4 -0.7(10) . . . . ?
C2 C3 C4 C5 -0.7(12) . . . . ?
C3 C4 C5 C6 1.5(12) . . . . ?
C7 N2 C6 C1 -0.1(6) . . . . ?
C7 N2 C6 C5 179.4(7) . . . . ?
N1 C1 C6 N2 -0.3(6) . . . . ?
C2 C1 C6 N2 179.1(5) . . . . ?
N1 C1 C6 C5 -179.7(6) . . . . ?
C2 C1 C6 C5 -0.4(9) . . . . ?
C4 C5 C6 N2 179.7(7) . . . . ?
C4 C5 C6 C1 -1.0(10) . . . . ?
C1 N1 C7 N2 -0.5(5) . . . . ?
Eu1 N1 C7 N2 170.6(3) . . . . ?
C1 N1 C7 C8 176.5(4) . . . . ?
Eu1 N1 C7 C8 -12.3(5) . . . . ?
C6 N2 C7 N1 0.4(6) . . . . ?
C6 N2 C7 C8 -176.5(5) . . . . ?
C10 N3 C8 C9 0.3(6) . . . . ?
Eu1 N3 C8 C9 -167.2(4) . . . . ?
C10 N3 C8 C7 -178.0(4) . . . . ?
Eu1 N3 C8 C7 14.6(5) . . . . ?
N1 C7 C8 C9 -179.9(5) . . . . ?
N2 C7 C8 C9 -3.2(8) . . . . ?
N1 C7 C8 N3 -1.9(6) . . . . ?
N2 C7 C8 N3 174.7(4) . . . . ?
N3 C8 C9 S1 -0.4(6) . . . . ?
C7 C8 C9 S1 177.5(4) . . . . ?
C10 S1 C9 C8 0.4(5) . . . . ?
C8 N3 C10 S1 0.0(5) . . . . ?
Eu1 N3 C10 S1 165.2(2) . . . . ?
C9 S1 C10 N3 -0.2(5) . . . . ?
Eu1 O1 C12 C13 15.5(10) . . . . ?
Eu1 O1 C12 C11 -164.1(5) . . . . ?
O1 C12 C13 C14 8.4(11) . . . . ?
C11 C12 C13 C14 -172.0(7) . . . . ?
Eu1 O2 C14 C13 -29.9(9) . . . . ?
Eu1 O2 C14 C15 151.9(5) . . . . ?
C12 C13 C14 O2 -0.3(11) . . . . ?
C12 C13 C14 C15 177.9(7) . . . . ?
O2 C14 C15 F2 63.9(11) . . . . ?
C13 C14 C15 F2 -114.6(10) . . . . ?
O2 C14 C15 F3 -55.7(10) . . . . ?
C13 C14 C15 F3 125.9(9) . . . . ?
O2 C14 C15 F1 -176.0(7) . . . . ?
C13 C14 C15 F1 5.5(11) . . . . ?
Eu1 O4 C17 C18 -27.3(9) . . . . ?
Eu1 O4 C17 C16 155.4(5) . . . . ?
O4 C17 C18 C19 -7.7(11) . . . . ?
C16 C17 C18 C19 169.5(7) . . . . ?
Eu1 O3 C19 C18 29.6(8) . . . . ?
Eu1 O3 C19 C20 -150.4(5) . . . . ?
C17 C18 C19 O3 5.2(11) . . . . ?
C17 C18 C19 C20 -174.8(6) . . . . ?
O3 C19 C20 F5 45.6(10) . . . . ?
C18 C19 C20 F5 -134.4(8) . . . . ?
O3 C19 C20 F6 168.2(7) . . . . ?
C18 C19 C20 F6 -11.8(10) . . . . ?
O3 C19 C20 F4 -72.7(8) . . . . ?
C18 C19 C20 F4 107.4(8) . . . . ?
Eu1 O5 C22 C23 -17.0(8) . . . . ?
Eu1 O5 C22 C21 162.5(4) . . . . ?
O5 C22 C23 C24 -2.0(9) . . . . ?
C21 C22 C23 C24 178.6(6) . . . . ?
Eu1 O6 C24 C23 18.7(9) . . . . ?
Eu1 O6 C24 C25 -161.2(5) . . . . ?
C22 C23 C24 O6 0.3(10) . . . . ?
C22 C23 C24 C25 -179.8(6) . . . . ?
O6 C24 C25 F7 29.1(13) . . . . ?
C23 C24 C25 F7 -150.8(10) . . . . ?
O6 C24 C25 F9 169.5(9) . . . . ?
C23 C24 C25 F9 -10.4(12) . . . . ?
O6 C24 C25 F8 -83.5(8) . . . . ?
C23 C24 C25 F8 96.6(9) . . . . ?
